data_2228434
loop_
_publ_author_name
'Cai, Hong-ling'
'Fu, Xue-qun'

_publ_section_title
;
 Bis(2-aminopyridinium) tetrachloridozincate(II)
;
_journal_coeditor_code JH2229
_journal_issue 12
_journal_name_full 'Acta Crystallographica Section E'
_journal_page_first m1596
_journal_paper_doi 10.1107/S1600536810046817
_journal_volume 66
_journal_year 2010
_chemical_formula_iupac '(C5 H7 N2)2 [Zn Cl4]'
_chemical_formula_moiety '2(C5 H7 N2 +), Cl4 Zn 2-'
_chemical_formula_sum 'C10 H14 Cl4 N4 Zn'
_chemical_formula_weight 397.42
_chemical_name_systematic
;
Bis(2-aminopyridinium) tetrachloridozincate(II)
;
_space_group_IT_number 15
_symmetry_cell_setting monoclinic
_symmetry_space_group_name_Hall '-C 2yc'
_symmetry_space_group_name_H-M 'C 1 2/c 1'
_atom_sites_solution_hydrogens geom
_atom_sites_solution_primary direct
_atom_sites_solution_secondary difmap
_audit_creation_method SHELXL-97
_cell_angle_alpha 90.00
_cell_angle_beta 93.70(3)
_cell_angle_gamma 90.00
_cell_formula_units_Z 4
_cell_length_a 8.3520(17)
_cell_length_b 14.198(3)
_cell_length_c 13.913(3)
_cell_measurement_reflns_used 3679
_cell_measurement_temperature 298(2)
_cell_measurement_theta_max 27.37
_cell_measurement_theta_min 3.115
_cell_volume 1646.4(6)
_computing_cell_refinement 'CrystalClear (Rigaku, 2005)'
_computing_data_collection 'CrystalClear (Rigaku, 2005)'
_computing_data_reduction 'CrystalClear (Rigaku, 2005)'
_computing_molecular_graphics 'SHELXTL (Sheldrick, 2008)'
_computing_publication_material 'SHELXL97 (Sheldrick, 2008)'
_computing_structure_refinement 'SHELXL97 (Sheldrick, 2008)'
_computing_structure_solution 'SHELXS97 (Sheldrick, 2008)'
_diffrn_ambient_temperature 298(2)
_diffrn_detector_area_resol_mean 13.6612
_diffrn_measured_fraction_theta_full 0.997
_diffrn_measured_fraction_theta_max 0.997
_diffrn_measurement_device_type 'Rigaku SCXmini diffractometer'
_diffrn_measurement_method '\w scans'
_diffrn_radiation_monochromator graphite
_diffrn_radiation_source 'fine-focus sealed tube'
_diffrn_radiation_type MoK\a
_diffrn_radiation_wavelength 0.71073
_diffrn_reflns_av_R_equivalents 0.0364
_diffrn_reflns_av_sigmaI/netI 0.0252
_diffrn_reflns_limit_h_max 10
_diffrn_reflns_limit_h_min -10
_diffrn_reflns_limit_k_max 18
_diffrn_reflns_limit_k_min -18
_diffrn_reflns_limit_l_max 17
_diffrn_reflns_limit_l_min -17
_diffrn_reflns_number 8175
_diffrn_reflns_theta_full 27.37
_diffrn_reflns_theta_max 27.37
_diffrn_reflns_theta_min 3.12
_diffrn_standards_number 0
_exptl_absorpt_coefficient_mu 2.132
_exptl_absorpt_correction_T_max 0.659
_exptl_absorpt_correction_T_min 0.653
_exptl_absorpt_correction_type multi-scan
_exptl_absorpt_process_details '(CrystalClear; Rigaku, 2005)'
_exptl_crystal_colour colourless
_exptl_crystal_density_diffrn 1.603
_exptl_crystal_density_method 'not measured'
_exptl_crystal_description Prism
_exptl_crystal_F_000 800
_exptl_crystal_size_max 0.2000
_exptl_crystal_size_mid 0.2000
_exptl_crystal_size_min 0.2000
_refine_diff_density_max 0.390
_refine_diff_density_min -0.942
_refine_ls_extinction_method none
_refine_ls_goodness_of_fit_ref 1.211
_refine_ls_hydrogen_treatment mixed
_refine_ls_matrix_type full
_refine_ls_number_parameters 99
_refine_ls_number_reflns 1870
_refine_ls_number_restraints 0
_refine_ls_restrained_S_all 1.211
_refine_ls_R_factor_all 0.0471
_refine_ls_R_factor_gt 0.0405
_refine_ls_shift/su_max 0.001
_refine_ls_shift/su_mean 0.000
_refine_ls_structure_factor_coef Fsqd
_refine_ls_weighting_details 'calc w=1/[\s^2^(Fo^2^)+(0.0494P)^2^+0.9383P] where P=(Fo^2^+2Fc^2^)/3'
_refine_ls_weighting_scheme calc
_refine_ls_wR_factor_gt 0.0984
_refine_ls_wR_factor_ref 0.1026
_reflns_number_gt 1612
_reflns_number_total 1870
_reflns_threshold_expression >2sigma(I)
_cod_data_source_file jh2229.cif
_cod_data_source_block I
_cod_original_cell_volume 1646.5(6)
_cod_original_sg_symbol_H-M 'C 2/c'
_cod_database_code 2228434
_cod_database_fobs_code 2228434

loop_
_symmetry_equiv_pos_as_xyz
'x, y, z'
'-x, y, -z+1/2'
'x+1/2, y+1/2, z'
'-x+1/2, y+1/2, -z+1/2'
'-x, -y, -z'
'x, -y, z-1/2'
'-x+1/2, -y+1/2, -z'
'x+1/2, -y+1/2, z-1/2'

loop_
_atom_site_type_symbol
_atom_site_label
_atom_site_fract_x
_atom_site_fract_y
_atom_site_fract_z
_atom_site_U_iso_or_equiv
_atom_site_adp_type
_atom_site_calc_flag
_atom_site_refinement_flags
_atom_site_occupancy
_atom_site_disorder_assembly
_atom_site_disorder_group
Zn Zn1 0.5000 0.53941(3) 0.2500 0.04169(16) Uani d S 1 . .
Cl Cl1 0.40003(10) 0.44657(6) 0.36567(7) 0.0650(3) Uani d . 1 . .
Cl Cl2 0.71122(9) 0.63194(5) 0.30264(6) 0.0577(2) Uani d . 1 . .
N N1 0.5979(3) 0.2427(2) 0.3635(2) 0.0569(6) Uani d . 1 . .
H H1B 0.543(4) 0.297(3) 0.356(3) 0.071(11) Uiso d . 1 . .
H H1A 0.655(5) 0.222(3) 0.317(3) 0.083(12) Uiso d . 1 . .
N N2 0.6702(3) 0.11162(17) 0.45575(19) 0.0495(6) Uani d . 1 . .
H H2A 0.728(4) 0.092(2) 0.410(2) 0.055(9) Uiso d . 1 . .
C C1 0.5877(3) 0.19378(19) 0.44405(19) 0.0432(6) Uani d . 1 . .
C C2 0.4952(3) 0.2225(2) 0.5209(2) 0.0510(6) Uani d . 1 . .
H H2B 0.4328 0.2793 0.5154 0.061 Uiso d R 1 . .
C C3 0.4951(4) 0.1691(2) 0.6022(2) 0.0586(7) Uani d . 1 . .
H H3A 0.4330 0.1893 0.6541 0.070 Uiso d R 1 . .
C C4 0.5850(4) 0.0851(2) 0.6126(2) 0.0606(8) Uani d . 1 . .
H H4A 0.5839 0.0479 0.6702 0.073 Uiso d R 1 . .
C C5 0.6707(4) 0.0582(2) 0.5376(2) 0.0556(7) Uani d . 1 . .
H H5A 0.7304 0.0028 0.5419 0.067 Uiso calc R 1 . .

loop_
_atom_site_aniso_label
_atom_site_aniso_U_11
_atom_site_aniso_U_22
_atom_site_aniso_U_33
_atom_site_aniso_U_12
_atom_site_aniso_U_13
_atom_site_aniso_U_23
Zn1 0.0398(2) 0.0381(2) 0.0484(3) 0.000 0.01243(18) 0.000
Cl1 0.0636(5) 0.0588(4) 0.0761(5) 0.0085(3) 0.0311(4) 0.0244(4)
Cl2 0.0556(4) 0.0519(4) 0.0656(5) -0.0148(3) 0.0046(3) -0.0023(3)
N1 0.0571(15) 0.0612(16) 0.0533(14) 0.0015(13) 0.0096(12) -0.0039(12)
N2 0.0394(11) 0.0509(13) 0.0591(14) -0.0010(10) 0.0097(10) -0.0149(11)
C1 0.0322(11) 0.0480(14) 0.0494(15) -0.0047(10) 0.0016(10) -0.0103(11)
C2 0.0431(13) 0.0548(16) 0.0554(16) 0.0072(12) 0.0050(12) -0.0104(13)
C3 0.0556(17) 0.0704(19) 0.0509(17) 0.0036(14) 0.0127(13) -0.0078(14)
C4 0.0625(18) 0.0605(18) 0.0595(18) -0.0003(15) 0.0077(14) 0.0036(14)
C5 0.0500(16) 0.0469(14) 0.070(2) 0.0017(12) 0.0029(14) -0.0020(13)

loop_
_atom_type_symbol
_atom_type_description
_atom_type_scat_dispersion_real
_atom_type_scat_dispersion_imag
_atom_type_scat_source
C C 0.0033 0.0016 'International Tables Vol C Tables 4.2.6.8 and 6.1.1.4'
H H 0.0000 0.0000 'International Tables Vol C Tables 4.2.6.8 and 6.1.1.4'
N N 0.0061 0.0033 'International Tables Vol C Tables 4.2.6.8 and 6.1.1.4'
Cl Cl 0.1484 0.1585 'International Tables Vol C Tables 4.2.6.8 and 6.1.1.4'
Zn Zn 0.2839 1.4301 'International Tables Vol C Tables 4.2.6.8 and 6.1.1.4'

loop_
_geom_angle_atom_site_label_1
_geom_angle_atom_site_label_2
_geom_angle_atom_site_label_3
_geom_angle_site_symmetry_1
_geom_angle_site_symmetry_3
_geom_angle
_geom_angle_publ_flag
Cl1 Zn1 Cl1 . 2_655 109.36(5) ?
Cl1 Zn1 Cl2 . . 114.65(4) ?
Cl1 Zn1 Cl2 2_655 . 104.40(3) ?
Cl1 Zn1 Cl2 . 2_655 104.40(3) ?
Cl1 Zn1 Cl2 2_655 2_655 114.65(4) ?
Cl2 Zn1 Cl2 . 2_655 109.70(5) ?
C1 N1 H1B . . 120(2) ?
C1 N1 H1A . . 121(3) ?
H1B N1 H1A . . 120(3) ?
C1 N2 C5 . . 123.4(2) ?
C1 N2 H2A . . 119(2) ?
C5 N2 H2A . . 117(2) ?
N1 C1 N2 . . 119.4(3) ?
N1 C1 C2 . . 123.6(3) ?
N2 C1 C2 . . 116.9(3) ?
C3 C2 C1 . . 119.7(3) ?
C3 C2 H2B . . 120.2 ?
C1 C2 H2B . . 120.1 ?
C2 C3 C4 . . 121.8(3) ?
C2 C3 H3A . . 119.2 ?
C4 C3 H3A . . 119.0 ?
C5 C4 C3 . . 117.5(3) ?
C5 C4 H4A . . 121.3 ?
C3 C4 H4A . . 121.1 ?
C4 C5 N2 . . 120.6(3) ?
C4 C5 H5A . . 119.7 ?
N2 C5 H5A . . 119.7 ?

loop_
_geom_bond_atom_site_label_1
_geom_bond_atom_site_label_2
_geom_bond_site_symmetry_2
_geom_bond_distance
_geom_bond_publ_flag
Zn1 Cl1 . 2.2800(8) ?
Zn1 Cl1 2_655 2.2800(8) ?
Zn1 Cl2 . 2.2819(8) ?
Zn1 Cl2 2_655 2.2819(8) ?
N1 C1 . 1.326(4) ?
N1 H1B . 0.90(4) ?
N1 H1A . 0.88(4) ?
N2 C1 . 1.359(4) ?
N2 C5 . 1.368(4) ?
N2 H2A . 0.87(3) ?
C1 C2 . 1.419(4) ?
C2 C3 . 1.362(4) ?
C2 H2B . 0.9601 ?
C3 C4 . 1.412(5) ?
C3 H3A . 0.9599 ?
C4 C5 . 1.359(4) ?
C4 H4A . 0.9600 ?
C5 H5A . 0.9300 ?

loop_
_geom_hbond_atom_site_label_D
_geom_hbond_atom_site_label_H
_geom_hbond_atom_site_label_A
_geom_hbond_site_symmetry_A
_geom_hbond_distance_DH
_geom_hbond_distance_HA
_geom_hbond_distance_DA
_geom_hbond_angle_DHA
N1 H1B Cl1 . 0.90(4) 2.44(4) 3.335(3) 170(3)
N1 H1A Cl2 4_645 0.88(4) 2.42(4) 3.291(3) 168(4)
N2 H2A Cl1 3_545 0.87(3) 2.61(3) 3.325(2) 140(3)

loop_
_geom_torsion_atom_site_label_1
_geom_torsion_atom_site_label_2
_geom_torsion_atom_site_label_3
_geom_torsion_atom_site_label_4
_geom_torsion_site_symmetry_1
_geom_torsion_site_symmetry_2
_geom_torsion_site_symmetry_3
_geom_torsion_site_symmetry_4
_geom_torsion
_geom_torsion_publ_flag
C5 N2 C1 N1 . . . . 177.9(3) ?
C5 N2 C1 C2 . . . . -1.7(4) ?
N1 C1 C2 C3 . . . . -178.2(3) ?
N2 C1 C2 C3 . . . . 1.3(4) ?
C1 C2 C3 C4 . . . . 0.0(5) ?
C2 C3 C4 C5 . . . . -1.0(5) ?
C3 C4 C5 N2 . . . . 0.7(5) ?
C1 N2 C5 C4 . . . . 0.7(4) ?
